data_2003818
loop_
_publ_author_name
'Kubiak, M.'
'Glowiak, T.'
'Raper, E. S.'

_publ_section_title
;
 (2-Oxo-1,3-thiazolidin-3-yl)carbonylthioethylammonium Nitrate,
 C~6~H~11~N~2~O~2~S~2~^+^.NO~3~^{-^}
;
_journal_issue 8
_journal_name_full 'Acta Crystallographica Section C'
_journal_page_first 1691
_journal_page_last 1693
_journal_paper_doi 10.1107/S010827019500148X
_journal_volume 51
_journal_year 1995
_chemical_compound_source 'see text'
_chemical_formula_moiety 'C6 H11 N2 O2 S2 , N O3'
_chemical_formula_sum 'C6 H11 N3 O5 S2'
_chemical_formula_weight 269.3
_space_group_IT_number 14
_symmetry_cell_setting monoclinic
_symmetry_space_group_name_Hall '-P 2ybc'
_symmetry_space_group_name_H-M 'P 1 21/c 1'
_atom_type_scat_source IntTabIV
_cell_angle_alpha 90
_cell_angle_beta 95.42(4)
_cell_angle_gamma 90
_cell_formula_units_Z 4
_cell_length_a 10.567(3)
_cell_length_b 11.156(3)
_cell_length_c 9.540(2)
_cell_measurement_reflns_used 15
_cell_measurement_temperature 293
_cell_measurement_theta_max 15
_cell_measurement_theta_min 8
_cell_volume 1119.6(5)
_diffrn_measurement_device 'Syntex P2~1~'
_diffrn_measurement_method \q-2\q
_diffrn_radiation_type MoK\a
_diffrn_radiation_wavelength 0.71069
_diffrn_reflns_limit_h_max 13
_diffrn_reflns_limit_h_min 0
_diffrn_reflns_limit_k_max 14
_diffrn_reflns_limit_k_min 0
_diffrn_reflns_limit_l_max 12
_diffrn_reflns_limit_l_min -12
_diffrn_reflns_number 2615
_diffrn_reflns_theta_max 27.5
_diffrn_standards_decay_% +-2
_diffrn_standards_interval_count 50
_diffrn_standards_number 2
_exptl_absorpt_coefficient_mu 0.48
_exptl_absorpt_correction_type none
_exptl_crystal_colour colourless
_exptl_crystal_density_diffrn 1.597
_exptl_crystal_density_meas 1.60
_exptl_crystal_density_method 'flotation in CCl~4~/CH~2~Cl~2~'
_exptl_crystal_description block
_exptl_crystal_size_max 0.45
_exptl_crystal_size_mid 0.40
_exptl_crystal_size_min 0.35
_refine_diff_density_max 0.18
_refine_diff_density_min -0.16
_refine_ls_extinction_method none
_refine_ls_goodness_of_fit_obs 3.81
_refine_ls_hydrogen_treatment 'H atoms: see text'
_refine_ls_number_parameters 189
_refine_ls_number_reflns 1961
_refine_ls_R_factor_obs 0.038
_refine_ls_shift/esd_max 0.1
_refine_ls_structure_factor_coef F
_refine_ls_weighting_details 'w = 1/\s^2^(F)'
_refine_ls_weighting_scheme calc
_refine_ls_wR_factor_obs 0.041
_reflns_number_observed 1961
_reflns_number_total 2580
_reflns_observed_criterion F>7\s(F)
_cod_data_source_file mu1166.cif
_cod_data_source_block mu1166a
_cod_depositor_comments
;
The following automatic conversions were performed:

'_refine_ls_weighting_scheme' value '1/\s^2^(F)' was changed to
'calc'. New tag '_refine_ls_weighting_details' was created. The value
of the new tag was set to 'w = 1/\s^2^(F)'.

Automatic conversion script
Id: cif_fix_values 3143 2015-03-26 13:38:13Z robertas 
;
_cod_original_sg_symbol_H-M 'P 21/c'
_cod_database_code 2003818

loop_
_symmetry_equiv_pos_as_xyz
x,y,z
x,1/2-y,1/2+z
-x,-y,-z
-x,1/2+y,1/2-z

loop_
_atom_site_label
_atom_site_fract_x
_atom_site_fract_y
_atom_site_fract_z
_atom_site_B_iso_or_equiv
S(1) .3107(1) .7407(1) .3218(1) 5.6(1)
S(2) .4174(1) .3229(1) .3771(1) 3.6(1)
O(1) .4432(2) .5481(2) .2703(2) 6.6(2)
O(2) .2350(2) .3645(2) .5402(2) 4.6(1)
O(3) .0991(2) .5367(2) .1148(2) 4.9(2)
O(4) .1228(2) .3480(2) .1582(2) 4.6(1)
O(5) -.0202(2) .4490(2) .2535(2) 5.2(2)
N(1) .2858(2) .5264(2) .4191(2) 3.3(1)
N(2) .1696(2) .1501(2) .3619(2) 3.8(2)
N(3) .0673(2) .4447(2) .1758(2) 3.3(1)
C(1) .3577(3) .5905(2) .3307(3) 4.3(2)
C(3) .1920(3) .5968(2) .4884(3) 4.5(2)
C(2) .1733(4) .7139(3) .4158(4) 6.3(3)
C(4) .3007(2) .4072(2) .4557(2) 3.3(2)
C(5) .3931(2) .1798(2) .4618(3) 3.8(2)
C(6) .2991(3) .0986(2) .3813(3) 4.1(2)
H(1) .09374(380) .72287(380) .34046(424) 12.73(130)
H(2) .17195(279) .77362(274) .47264(309) 6.96(80)
H(3) .11501(289) .55159(278) .49348(331) 7.86(88)
H(4) .22852(268) .61022(248) .58228(275) 5.89(70)
H(5) .36981(228) .19627(221) .55386(249) 4.30(57)
H(6) .47160(230) .14573(212) .46352(242) 4.40(59)
H(7) .29584(226) .02038(217) .43580(242) 4.27(57)
H(8) .32562(229) .07595(210) .28413(250) 4.43(59)
H(9) .10676(264) .09004(243) .32958(287) 6.21(74)
H(10) .14142(296) .17300(280) .44746(320) 7.67(85)
H(11) .15735(243) .21894(234) .29607(269) 5.40(66)

loop_
_geom_angle_atom_site_label_1
_geom_angle_atom_site_label_2
_geom_angle_atom_site_label_3
_geom_angle
_geom_angle_publ_flag
O(1) C(1) S(1) 124.9(2) yes
O(1) C(1) N(1) 124.3(2) yes
S(1) C(1) N(1) 110.8(2) yes
C(1) S(1) C(2) 93.20(10) yes
S(1) C(2) C(3) 107.5(2) yes
C(2) C(3) N(1) 109.1(2) yes
C(3) N(1) C(1) 115.5(2) yes
O(3) N(3) O(4) 120.2(2) yes
C(3) N(1) C(4) 117.8(2) yes
C(1) N(1) C(4) 126.5(2) yes
N(1) C(4) O(2) 119.2(2) yes
N(1) C(4) S(2) 118.1(2) yes
C(4) S(2) C(5) 98.30(10) yes
S(2) C(5) C(6) 114.6(2) yes
C(5) C(6) N(2) 112.9(2) yes
O(3) N(3) O(5) 119.9(2) yes
O(4) N(3) O(5) 120.1(2) yes
O(2) C(4) S(2) 122.6(2) yes

loop_
_geom_bond_atom_site_label_1
_geom_bond_atom_site_label_2
_geom_bond_distance
_geom_bond_publ_flag
C(1) O(1) 1.213(4) yes
C(1) S(1) 1.748(3) yes
C(1) N(1) 1.386(3) yes
S(1) C(2) 1.803(4) yes
C(2) C(3) 1.483(4) yes
N(1) C(3) 1.470(3) yes
N(3) O(3) 1.242(3) yes
N(1) C(4) 1.380(3) yes
C(4) O(2) 1.209(3) yes
C(4) S(2) 1.773(2) yes
S(2) C(5) 1.818(3) yes
C(5) C(6) 1.501(4) yes
C(6) N(2) 1.480(4) yes
N(3) O(4) 1.246(3) yes
N(3) O(5) 1.240(3) yes

loop_
_geom_torsion_atom_site_label_1
_geom_torsion_atom_site_label_2
_geom_torsion_atom_site_label_3
_geom_torsion_atom_site_label_4
_geom_torsion
_geom_torsion_publ_flag
O(1) C(1) S(1) C(2) 172.3(3) yes
O(1) C(1) N(1) C(4) 1.7(5) yes
C(1) S(1) C(2) C(3) 17.4(3) yes
C(3) N(1) C(1) S(1) -2.2(3) yes
C(1) N(1) C(4) O(2) 176.1(4) yes
C(1) N(1) C(4) S(2) -3.3(3) yes
C(3) N(1) C(4) O(2) 1.5(3) yes
O(2) C(4) S(2) C(5) 0.7(3) yes
C(4) S(2) C(5) C(6) 91.5(3) yes
S(2) C(5) C(6) N(2) -62.2(3) yes
